data_4035458
loop_
_publ_author_name
'Ria\~no, Iker'
'Uria, Uxue'
'Reyes, Efra\'im'
'Carrillo, Luisa'
'Vicario, Jose L.'

_publ_section_title
;
 Organocatalytic Transannular Approach to Stereodefined
 Bicyclo[3.1.0]hexanes.
;
_journal_issue 7
_journal_name_full 'The Journal of organic chemistry'
_journal_page_first 4180
_journal_page_last 4189
_journal_paper_doi 10.1021/acs.joc.8b00165
_journal_volume 83
_journal_year 2018
_chemical_absolute_configuration ad
_chemical_compound_source 'synthesis as described'
_chemical_formula_moiety 'C18 H20 O5'
_chemical_formula_sum 'C18 H20 O5'
_chemical_formula_weight 316.34
_chemical_name_systematic
;
 4-((1S,2S,3S,5S,6R)-1-formyl-2,3-dimethyl-4-oxobicyclo[3.1.0]hexan-6-yl)
-2-methoxyphenyl acetate
;
_space_group_crystal_system monoclinic
_space_group_IT_number 4
_space_group_name_Hall 'P 2yb'
_space_group_name_H-M_alt 'P 1 21 1'
_atom_sites_solution_hydrogens geom
_atom_sites_solution_primary direct
_atom_sites_solution_secondary difmap
_audit_creation_date 2018-01-16T17:29:02-00:00
_audit_creation_method 'WinGX routine CIF_UPDATE'
_cell_angle_alpha 90
_cell_angle_beta 103.880(3)
_cell_angle_gamma 90
_cell_formula_units_Z 2
_cell_length_a 7.7133(2)
_cell_length_b 7.17114(15)
_cell_length_c 15.5989(4)
_cell_measurement_reflns_used 8075
_cell_measurement_temperature 294.0(10)
_cell_measurement_theta_max 76.217
_cell_measurement_theta_min 2.878
_cell_volume 837.63(4)
_computing_cell_refinement
;
        CrysAlisPro, Agilent Technologies,
        Version 1.171.36.28 (release 01-02-2013 CrysAlis171 .NET)
        (compiled Feb  1 2013,16:14:44)
;
_computing_data_collection
;
        CrysAlisPro, Agilent Technologies,
        Version 1.171.36.28 (release 01-02-2013 CrysAlis171 .NET)
        (compiled Feb  1 2013,16:14:44)
;
_computing_data_reduction
;
        CrysAlisPro, Agilent Technologies,
        Version 1.171.36.28 (release 01-02-2013 CrysAlis171 .NET)
        (compiled Feb  1 2013,16:14:44)
;
_computing_molecular_graphics 'Olex2 (Dolomanov et al., 2009)'
_computing_publication_material 'Olex2 (Dolomanov et al., 2009)'
_computing_structure_refinement 'ShelXH-1997 (Sheldrick, 2008)'
_computing_structure_solution 'ShelXS (Sheldrick, 2008)'
_diffrn_ambient_temperature 294.0(10)
_diffrn_detector_area_resol_mean 10.4023
_diffrn_measured_fraction_theta_full 0.986
_diffrn_measured_fraction_theta_max 0.986
_diffrn_measurement_details
;
#__ type_ start__ end____ width___ exp.time_
  1 omega  -93.00  -28.00   1.0000    2.0000
omega____ theta____ kappa____ phi______ frames
    -      -40.8256  125.0000 -120.0000 65

#__ type_ start__ end____ width___ exp.time_
  2 omega -123.00   46.00   1.0000    2.0000
omega____ theta____ kappa____ phi______ frames
    -      -40.8256    0.0000   30.0000 169

#__ type_ start__ end____ width___ exp.time_
  3 omega   35.00   70.00   1.0000    2.0000
omega____ theta____ kappa____ phi______ frames
    -       40.8256   37.0000   60.0000 35

#__ type_ start__ end____ width___ exp.time_
  4 omega  -67.00  -16.00   1.0000    8.0000
omega____ theta____ kappa____ phi______ frames
    -      -83.0000   30.0000  -90.0000 51

#__ type_ start__ end____ width___ exp.time_
  5 omega  -59.00  -33.00   1.0000    8.0000
omega____ theta____ kappa____ phi______ frames
    -      -83.0000   30.0000  120.0000 26

#__ type_ start__ end____ width___ exp.time_
  6 omega -123.00  -54.00   1.0000    8.0000
omega____ theta____ kappa____ phi______ frames
    -      -83.0000  -61.0000    0.0000 69

#__ type_ start__ end____ width___ exp.time_
  7 omega   35.00   68.00   1.0000    8.0000
omega____ theta____ kappa____ phi______ frames
    -      113.0000  -30.0000   90.0000 33

#__ type_ start__ end____ width___ exp.time_
  8 omega   93.00  144.00   1.0000    8.0000
omega____ theta____ kappa____ phi______ frames
    -      113.0000   30.0000   90.0000 51

#__ type_ start__ end____ width___ exp.time_
  9 omega   80.00  142.00   1.0000    8.0000
omega____ theta____ kappa____ phi______ frames
    -      113.0000   77.0000  -30.0000 62

#__ type_ start__ end____ width___ exp.time_
 10 omega  127.00  153.00   1.0000    8.0000
omega____ theta____ kappa____ phi______ frames
    -      113.0000   77.0000   30.0000 26

#__ type_ start__ end____ width___ exp.time_
 11 omega   40.00   66.00   1.0000    8.0000
omega____ theta____ kappa____ phi______ frames
    -      113.0000  -30.0000  120.0000 26

#__ type_ start__ end____ width___ exp.time_
 12 omega   35.00   60.00   1.0000    8.0000
omega____ theta____ kappa____ phi______ frames
    -      113.0000  -30.0000  -30.0000 25

#__ type_ start__ end____ width___ exp.time_
 13 omega   43.00  100.00   1.0000    8.0000
omega____ theta____ kappa____ phi______ frames
    -      113.0000  -59.0000  136.0000 57

#__ type_ start__ end____ width___ exp.time_
 14 omega  111.00  146.00   1.0000    8.0000
omega____ theta____ kappa____ phi______ frames
    -      113.0000   61.0000  -90.0000 35

#__ type_ start__ end____ width___ exp.time_
 15 omega   34.00  109.00   1.0000    8.0000
omega____ theta____ kappa____ phi______ frames
    -      113.0000  -94.0000  120.0000 75

#__ type_ start__ end____ width___ exp.time_
 16 omega   47.00   73.00   1.0000    8.0000
omega____ theta____ kappa____ phi______ frames
    -      113.0000  -45.0000  -60.0000 26

#__ type_ start__ end____ width___ exp.time_
 17 omega   84.00  144.00   1.0000    8.0000
omega____ theta____ kappa____ phi______ frames
    -      113.0000   61.0000  120.0000 60

#__ type_ start__ end____ width___ exp.time_
 18 omega   79.00  155.00   1.0000    8.0000
omega____ theta____ kappa____ phi______ frames
    -      113.0000  111.0000 -180.0000 76

#__ type_ start__ end____ width___ exp.time_
 19 omega   38.00   64.00   1.0000    8.0000
omega____ theta____ kappa____ phi______ frames
    -      113.0000  -30.0000  150.0000 26

#__ type_ start__ end____ width___ exp.time_
 20 omega   80.00  107.00   1.0000    8.0000
omega____ theta____ kappa____ phi______ frames
    -      113.0000   77.0000   30.0000 27

#__ type_ start__ end____ width___ exp.time_
 21 omega   45.00   74.00   1.0000    8.0000
omega____ theta____ kappa____ phi______ frames
    -      113.0000  -45.0000 -150.0000 29

#__ type_ start__ end____ width___ exp.time_
 22 omega  117.00  154.00   1.0000    8.0000
omega____ theta____ kappa____ phi______ frames
    -      113.0000   45.0000 -120.0000 37

#__ type_ start__ end____ width___ exp.time_
 23 omega   36.00   66.00   1.0000    8.0000
omega____ theta____ kappa____ phi______ frames
    -      113.0000  -30.0000   30.0000 30

#__ type_ start__ end____ width___ exp.time_
 24 omega   40.00   65.00   1.0000    8.0000
omega____ theta____ kappa____ phi______ frames
    -      113.0000  -45.0000  -30.0000 25

#__ type_ start__ end____ width___ exp.time_
 25 omega   86.00  146.00   1.0000    8.0000
omega____ theta____ kappa____ phi______ frames
    -      113.0000   45.0000   30.0000 60

#__ type_ start__ end____ width___ exp.time_
 26 omega   47.00   73.00   1.0000    8.0000
omega____ theta____ kappa____ phi______ frames
    -      113.0000  -45.0000 -180.0000 26

#__ type_ start__ end____ width___ exp.time_
 27 omega  -27.00   -1.00   1.0000    2.0000
omega____ theta____ kappa____ phi______ frames
    -      -40.8256   77.0000   60.0000 26

#__ type_ start__ end____ width___ exp.time_
 28 omega  -62.00  -33.00   1.0000    2.0000
omega____ theta____ kappa____ phi______ frames
    -      -40.8256   77.0000   60.0000 29

#__ type_ start__ end____ width___ exp.time_
 29 omega -160.00 -120.00   1.0000    8.0000
omega____ theta____ kappa____ phi______ frames
    -      -83.0000 -111.0000    0.0000 40

#__ type_ start__ end____ width___ exp.time_
 30 omega   76.00  102.00   1.0000    8.0000
omega____ theta____ kappa____ phi______ frames
    -      113.0000  -94.0000 -150.0000 26

#__ type_ start__ end____ width___ exp.time_
 31 omega   42.00   73.00   1.0000    8.0000
omega____ theta____ kappa____ phi______ frames
    -      113.0000  -45.0000 -120.0000 31

#__ type_ start__ end____ width___ exp.time_
 32 omega   57.00  108.00   1.0000    8.0000
omega____ theta____ kappa____ phi______ frames
    -      113.0000 -111.0000   90.0000 51

#__ type_ start__ end____ width___ exp.time_
 33 omega   30.00  103.00   1.0000    8.0000
omega____ theta____ kappa____ phi______ frames
    -      113.0000  -94.0000  -30.0000 73

#__ type_ start__ end____ width___ exp.time_
 34 omega   93.00  139.00   1.0000    8.0000
omega____ theta____ kappa____ phi______ frames
    -      113.0000   77.0000  120.0000 46

#__ type_ start__ end____ width___ exp.time_
 35 omega   63.00  103.00   1.0000    8.0000
omega____ theta____ kappa____ phi______ frames
    -      113.0000  -94.0000  -90.0000 40

#__ type_ start__ end____ width___ exp.time_
 36 omega  -98.00   -2.00   1.0000    2.0000
omega____ theta____ kappa____ phi______ frames
    -      -40.8256  125.0000   90.0000 96

#__ type_ start__ end____ width___ exp.time_
 37 omega  -74.00   38.00   1.0000    2.0000
omega____ theta____ kappa____ phi______ frames
    -      -40.8256   77.0000   30.0000 112

#__ type_ start__ end____ width___ exp.time_
 38 omega    7.00  120.00   1.0000    2.0000
omega____ theta____ kappa____ phi______ frames
    -       40.8256   77.0000   60.0000 113

#__ type_ start__ end____ width___ exp.time_
 39 omega    7.00  120.00   1.0000    2.0000
omega____ theta____ kappa____ phi______ frames
    -       40.8256   77.0000  150.0000 113

#__ type_ start__ end____ width___ exp.time_
 40 omega   11.00  115.00   1.0000    2.0000
omega____ theta____ kappa____ phi______ frames
    -       40.8256   57.0000  -90.0000 104

#__ type_ start__ end____ width___ exp.time_
 41 omega    7.00  120.00   1.0000    2.0000
omega____ theta____ kappa____ phi______ frames
    -       40.8256   77.0000  -60.0000 113

#__ type_ start__ end____ width___ exp.time_
 42 omega -162.00 -126.00   1.0000    8.0000
omega____ theta____ kappa____ phi______ frames
    -      -83.0000  -77.0000  -30.0000 36

#__ type_ start__ end____ width___ exp.time_
 43 omega -162.00  -49.00   1.0000    8.0000
omega____ theta____ kappa____ phi______ frames
    -      -83.0000  -77.0000   60.0000 113

#__ type_ start__ end____ width___ exp.time_
 44 omega -162.00  -49.00   1.0000    8.0000
omega____ theta____ kappa____ phi______ frames
    -      -83.0000  -77.0000  150.0000 113

#__ type_ start__ end____ width___ exp.time_
 45 omega -162.00  -49.00   1.0000    8.0000
omega____ theta____ kappa____ phi______ frames
    -      -83.0000  -77.0000  -60.0000 113

#__ type_ start__ end____ width___ exp.time_
 46 omega -162.00  -49.00   1.0000    8.0000
omega____ theta____ kappa____ phi______ frames
    -      -83.0000  -77.0000 -120.0000 113

#__ type_ start__ end____ width___ exp.time_
 47 omega -162.00  -49.00   1.0000    8.0000
omega____ theta____ kappa____ phi______ frames
    -      -83.0000  -77.0000  120.0000 113

#__ type_ start__ end____ width___ exp.time_
 48 omega -157.00  -53.00   1.0000    8.0000
omega____ theta____ kappa____ phi______ frames
    -      -83.0000  -61.0000 -180.0000 104

#__ type_ start__ end____ width___ exp.time_
 49 omega   35.00  116.00   1.0000    8.0000
omega____ theta____ kappa____ phi______ frames
    -      113.0000 -111.0000    0.0000 81

#__ type_ start__ end____ width___ exp.time_
 50 omega   85.00  158.00   1.0000    8.0000
omega____ theta____ kappa____ phi______ frames
    -      113.0000   45.0000 -180.0000 73

#__ type_ start__ end____ width___ exp.time_
 51 omega   83.00  158.00   1.0000    8.0000
omega____ theta____ kappa____ phi______ frames
    -      113.0000   61.0000   90.0000 75

#__ type_ start__ end____ width___ exp.time_
 52 omega   35.00   69.00   1.0000    8.0000
omega____ theta____ kappa____ phi______ frames
    -      113.0000  -30.0000  -90.0000 34

#__ type_ start__ end____ width___ exp.time_
 53 omega   82.00  158.00   1.0000    8.0000
omega____ theta____ kappa____ phi______ frames
    -      113.0000   30.0000  -60.0000 76
;
_diffrn_measurement_device_type 'SuperNova, Single source at offset, Atlas'
_diffrn_measurement_method '\w scans'
_diffrn_orient_matrix_UB_11 0.1430348
_diffrn_orient_matrix_UB_12 0.1390123
_diffrn_orient_matrix_UB_13 0.0478562
_diffrn_orient_matrix_UB_21 0.023196
_diffrn_orient_matrix_UB_22 0.0711843
_diffrn_orient_matrix_UB_23 -0.089796
_diffrn_orient_matrix_UB_31 -0.1459126
_diffrn_orient_matrix_UB_32 0.1475173
_diffrn_orient_matrix_UB_33 -0.0017115
_diffrn_radiation_monochromator mirror
_diffrn_radiation_type CuK\a
_diffrn_radiation_wavelength 1.54184
_diffrn_reflns_av_R_equivalents 0.0335
_diffrn_reflns_limit_h_max 9
_diffrn_reflns_limit_h_min -9
_diffrn_reflns_limit_k_max 8
_diffrn_reflns_limit_k_min -9
_diffrn_reflns_limit_l_max 19
_diffrn_reflns_limit_l_min -19
_diffrn_reflns_number 16079
_diffrn_reflns_theta_full 76.68
_diffrn_reflns_theta_max 76.68
_diffrn_reflns_theta_min 2.92
_diffrn_source 'SuperNova (Cu) X-ray Source'
_exptl_absorpt_coefficient_mu 0.752
_exptl_absorpt_correction_T_max 0.96
_exptl_absorpt_correction_T_min 0.757
_exptl_absorpt_correction_type analytical
_exptl_absorpt_process_details
;
        CrysAlisPro, Agilent Technologies,
        Version 1.171.36.28 (release 01-02-2013 CrysAlis171 .NET)
        (compiled Feb  1 2013,16:14:44)
Analytical numeric absorption correction using a multifaceted crystal
                        model based on expressions derived by R.C. Clark & J.S.
        (Clark, R. C. & Reid, J. S. (1995). Acta Cryst. A51, 887-897)
;
_exptl_crystal_colour colourless
_exptl_crystal_density_diffrn 1.254
_exptl_crystal_density_method 'not measured'
_exptl_crystal_description needle
_exptl_crystal_F_000 336
_exptl_crystal_size_max 0.7221
_exptl_crystal_size_mid 0.464
_exptl_crystal_size_min 0.0575
_refine_diff_density_max 0.2
_refine_diff_density_min -0.129
_refine_diff_density_rms 0.034
_refine_ls_abs_structure_details 'Flack H D (1983), Acta Cryst. A39, 876-881'
_refine_ls_abs_structure_Flack -0.18(18)
_refine_ls_extinction_method none
_refine_ls_goodness_of_fit_ref 1.078
_refine_ls_hydrogen_treatment constr
_refine_ls_matrix_type full
_refine_ls_number_parameters 212
_refine_ls_number_reflns 3434
_refine_ls_number_restraints 1
_refine_ls_restrained_S_all 1.078
_refine_ls_R_factor_all 0.0407
_refine_ls_R_factor_gt 0.038
_refine_ls_shift/su_max 0.001
_refine_ls_shift/su_mean 0
_refine_ls_structure_factor_coef Fsqd
_refine_ls_weighting_details 'calc w=1/[\s^2^(Fo^2^)+(0.0670P)^2^+0.0500P] where P=(Fo^2^+2Fc^2^)/3'
_refine_ls_weighting_scheme calc
_refine_ls_wR_factor_gt 0.1056
_refine_ls_wR_factor_ref 0.1091
_reflns_number_gt 3207
_reflns_number_total 3434
_reflns_threshold_expression >2sigma(I)
_cod_data_source_file jo8b00165_si_003.cif
_cod_data_source_block a20150419_ir853c_sncuta
_cod_database_code 4035458

loop_
_space_group_symop_id
_space_group_symop_operation_xyz
1 'x, y, z'
2 '-x, y+1/2, -z'

loop_
_atom_site_label
_atom_site_type_symbol
_atom_site_fract_x
_atom_site_fract_y
_atom_site_fract_z
_atom_site_U_iso_or_equiv
_atom_site_adp_type
_atom_site_occupancy
_atom_site_calc_flag
O3 O -0.53619(16) -0.28007(19) -0.07124(7) 0.0574(3) Uani 1 d
C7 C -0.5532(2) -0.3290(2) 0.16240(9) 0.0475(3) Uani 1 d
C11 C -0.5921(2) -0.2925(2) 0.00471(9) 0.0455(3) Uani 1 d
O4 O -0.87008(19) -0.52549(19) -0.12999(9) 0.0627(3) Uani 1 d
C10 C -0.7747(2) -0.2760(2) -0.00348(10) 0.0523(4) Uani 1 d
O2 O -0.88582(18) -0.23028(19) -0.08597(8) 0.0638(3) Uani 1 d
C18 C -0.9196(2) -0.3693(3) -0.14628(11) 0.0528(4) Uani 1 d
C4 C -0.1310(2) -0.3834(3) 0.35956(11) 0.0544(4) Uani 1 d
C3 C -0.2481(2) -0.2949(2) 0.28052(9) 0.0483(3) Uani 1 d
H3 H -0.1944 -0.2342 0.2369 0.058 Uiso 1 calc
C2 C -0.4395(2) -0.3561(2) 0.25431(10) 0.0472(3) Uani 1 d
H2 H -0.4647 -0.4709 0.2831 0.057 Uiso 1 calc
C5 C -0.2294(2) -0.3946(2) 0.43290(10) 0.0543(4) Uani 1 d
H5 H -0.2975 -0.5113 0.4254 0.065 Uiso 1 calc
C12 C -0.4811(2) -0.3183(2) 0.08870(10) 0.0456(3) Uani 1 d
H12 H -0.3583 -0.3284 0.0956 0.055 Uiso 1 calc
C8 C -0.7358(2) -0.3148(3) 0.15192(12) 0.0594(4) Uani 1 d
H8 H -0.7844 -0.3225 0.2009 0.071 Uiso 1 calc
C1 C -0.3909(2) -0.1913(2) 0.31590(9) 0.0466(3) Uani 1 d
C14 C -0.3503(2) -0.2796(3) -0.06527(11) 0.0560(4) Uani 1 d
H14A H -0.3295 -0.2593 -0.1228 0.084 Uiso 1 calc
H14B H -0.3004 -0.3975 -0.0428 0.084 Uiso 1 calc
H14C H -0.2949 -0.1817 -0.0262 0.084 Uiso 1 calc
C9 C -0.8466(2) -0.2890(3) 0.06884(12) 0.0612(5) Uani 1 d
H9 H -0.9695 -0.2804 0.0619 0.073 Uiso 1 calc
C17 C -0.4381(3) -0.0025(3) 0.28089(12) 0.0606(4) Uani 1 d
H17 H -0.4473 0.0175 0.2211 0.073 Uiso 1 calc
C6 C -0.3644(2) -0.2316(3) 0.41427(9) 0.0528(4) Uani 1 d
H6 H -0.3078 -0.1223 0.4472 0.063 Uiso 1 calc
C15 C -0.1070(3) -0.3944(4) 0.52572(12) 0.0777(6) Uani 1 d
H15A H -0.0429 -0.5101 0.536 0.117 Uiso 1 calc
H15B H -0.1774 -0.3798 0.5684 0.117 Uiso 1 calc
H15C H -0.0238 -0.293 0.5312 0.117 Uiso 1 calc
O5 O 0.02221(19) -0.4295(3) 0.36572(11) 0.0817(5) Uani 1 d
C16 C -0.5376(3) -0.2692(4) 0.44072(14) 0.0798(6) Uani 1 d
H16A H -0.5928 -0.3791 0.4111 0.12 Uiso 1 calc
H16B H -0.6165 -0.1648 0.4244 0.12 Uiso 1 calc
H16C H -0.5134 -0.2876 0.5034 0.12 Uiso 1 calc
C19 C -1.0245(4) -0.2986(5) -0.23330(13) 0.0879(7) Uani 1 d
H19A H -0.9463 -0.2344 -0.2628 0.132 Uiso 1 calc
H19B H -1.115 -0.2143 -0.2241 0.132 Uiso 1 calc
H19C H -1.0796 -0.4016 -0.2689 0.132 Uiso 1 calc
O6 O -0.4654(3) 0.1273(2) 0.32440(11) 0.0985(6) Uani 1 d

loop_
_atom_site_aniso_label
_atom_site_aniso_U_11
_atom_site_aniso_U_22
_atom_site_aniso_U_33
_atom_site_aniso_U_23
_atom_site_aniso_U_13
_atom_site_aniso_U_12
O3 0.0597(6) 0.0704(8) 0.0382(5) 0.0001(5) 0.0038(5) -0.0126(6)
C7 0.0508(8) 0.0499(8) 0.0381(7) -0.0064(6) 0.0038(6) 0.0006(6)
C11 0.0526(8) 0.0414(7) 0.0385(6) -0.0043(6) 0.0029(6) -0.0022(6)
O4 0.0733(9) 0.0574(7) 0.0538(6) -0.0090(5) 0.0085(6) -0.0061(6)
C10 0.0533(8) 0.0512(9) 0.0438(7) -0.0081(6) -0.0048(6) 0.0084(7)
O2 0.0663(7) 0.0587(7) 0.0538(7) -0.0038(6) -0.0105(5) 0.0151(6)
C18 0.0499(8) 0.0647(11) 0.0418(7) -0.0016(7) 0.0069(6) -0.0035(7)
C4 0.0574(9) 0.0523(9) 0.0479(8) -0.0033(7) 0.0017(7) 0.0048(7)
C3 0.0500(7) 0.0552(8) 0.0375(6) 0.0002(6) 0.0062(6) -0.0001(7)
C2 0.0527(8) 0.0494(8) 0.0372(7) -0.0020(6) 0.0059(6) -0.0020(6)
C5 0.0695(10) 0.0511(9) 0.0358(7) 0.0020(7) -0.0003(7) -0.0016(8)
C12 0.0461(7) 0.0482(8) 0.0391(7) -0.0047(6) 0.0032(5) -0.0009(6)
C8 0.0526(8) 0.0764(12) 0.0481(8) -0.0139(8) 0.0098(6) 0.0037(8)
C1 0.0551(8) 0.0475(8) 0.0344(6) -0.0012(6) 0.0055(6) 0.0023(6)
C14 0.0636(9) 0.0548(9) 0.0497(8) -0.0037(7) 0.0137(7) -0.0089(8)
C9 0.0467(8) 0.0759(12) 0.0563(9) -0.0157(9) 0.0033(7) 0.0101(8)
C17 0.0758(12) 0.0537(10) 0.0469(8) 0.0029(7) 0.0043(8) 0.0091(8)
C6 0.0679(10) 0.0544(9) 0.0340(7) -0.0019(6) 0.0083(6) 0.0024(7)
C15 0.1013(16) 0.0767(13) 0.0414(8) 0.0067(9) -0.0100(9) 0.0012(12)
O5 0.0583(8) 0.1038(12) 0.0758(9) -0.0009(8) 0.0018(6) 0.0220(8)
C16 0.0843(14) 0.1038(18) 0.0577(10) 0.0057(11) 0.0294(10) 0.0075(13)
C19 0.0977(16) 0.112(2) 0.0426(9) 0.0072(11) -0.0055(9) 0.0113(15)
O6 0.1617(18) 0.0600(9) 0.0706(9) -0.0022(8) 0.0218(10) 0.0347(10)

loop_
_atom_type_symbol
_atom_type_description
_atom_type_scat_dispersion_real
_atom_type_scat_dispersion_imag
_atom_type_scat_source
C C 0.0181 0.0091 'International Tables Vol C Tables 4.2.6.8 and 6.1.1.4'
H H 0 0 'International Tables Vol C Tables 4.2.6.8 and 6.1.1.4'
O O 0.0492 0.0322 'International Tables Vol C Tables 4.2.6.8 and 6.1.1.4'

loop_
_exptl_crystal_face_index_h
_exptl_crystal_face_index_k
_exptl_crystal_face_index_l
_exptl_crystal_face_perp_dist
1 4 0 0.2082
0 0 1 0.0377
0 0 -1 0.0197
-5 0 2 0.336
5 -1 -2 0.1882
1 5 -1 0.2069
-3 4 1 0.3262
-4 -3 3 0.1811
0 -5 1 0.402

loop_
_geom_angle_atom_site_label_1
_geom_angle_atom_site_label_2
_geom_angle_atom_site_label_3
_geom_angle
C11 O3 C14 118.18(12)
C12 C7 C2 122.45(14)
C8 C7 C2 117.87(14)
C8 C7 C12 119.69(14)
O3 C11 C10 116.22(13)
O3 C11 C12 125.19(14)
C10 C11 C12 118.59(14)
C11 C10 O2 119.18(15)
C9 C10 C11 121.28(14)
C9 C10 O2 119.34(14)
C18 O2 C10 116.03(13)
O4 C18 O2 123.11(15)
O4 C18 C19 126.13(19)
O2 C18 C19 110.75(18)
C3 C4 C5 109.51(14)
O5 C4 C3 124.83(17)
O5 C4 C5 125.54(16)
C4 C3 C2 117.66(14)
C4 C3 C1 104.71(12)
C2 C3 C1 59.73(10)
C7 C2 C1 120.26(13)
C3 C2 C7 122.24(13)
C3 C2 C1 61.35(11)
C4 C5 C6 104.72(13)
C4 C5 C15 114.04(17)
C15 C5 C6 114.37(15)
C7 C12 C11 120.34(14)
C7 C8 C9 120.26(16)
C2 C1 C3 58.91(10)
C2 C1 C6 116.33(14)
C17 C1 C3 116.50(15)
C17 C1 C2 118.78(13)
C17 C1 C6 120.58(14)
C6 C1 C3 109.55(13)
C10 C9 C8 119.83(15)
O6 C17 C1 124.38(17)
C1 C6 C5 104.71(13)
C16 C6 C5 114.38(17)
C16 C6 C1 113.18(15)

loop_
_geom_bond_atom_site_label_1
_geom_bond_atom_site_label_2
_geom_bond_distance
O3 C11 1.3575(18)
O3 C14 1.414(2)
C7 C2 1.503(2)
C7 C12 1.394(2)
C7 C8 1.382(2)
C11 C10 1.388(2)
C11 C12 1.3949(19)
O4 C18 1.191(2)
C10 O2 1.4033(18)
C10 C9 1.375(3)
O2 C18 1.352(2)
C18 C19 1.492(3)
C4 C3 1.484(2)
C4 C5 1.519(3)
C4 O5 1.209(2)
C3 C2 1.500(2)
C3 C1 1.537(2)
C2 C1 1.513(2)
C5 C6 1.546(3)
C5 C15 1.527(2)
C8 C9 1.383(2)
C1 C17 1.472(2)
C1 C6 1.526(2)
C17 O6 1.200(2)
C6 C16 1.514(3)
